data_4079490
loop_
_publ_author_name
'Sakaba, Hiroyuki'
'Oike, Hiroyuki'
'Arai, Yasuhiro'
'Kwon, Eunsang'

_publ_section_title
;
 Reactions of Tungsten Acetylide--Silylene Complexes with Pyridines:
 Direct Observation of Silylene/Silyl Migration in Tungsten Acetylide and
 Carbyne/Vinylidene Frameworks
;
_journal_issue 23
_journal_name_full Organometallics
_journal_page_first 8172
_journal_paper_doi 10.1021/om300772c
_journal_volume 31
_journal_year 2012
_chemical_formula_moiety 'C40 H51 N2 O2 Si W'
_chemical_formula_sum 'C40 H51 N2 O2 Si W'
_chemical_formula_weight 803.79
_space_group_IT_number 15
_symmetry_cell_setting monoclinic
_symmetry_Int_Tables_number 15
_symmetry_space_group_name_Hall '-C 2yc'
_symmetry_space_group_name_H-M 'C 1 2/c 1'
_atom_sites_solution_hydrogens geom
_atom_sites_solution_primary direct
_atom_sites_solution_secondary difmap
_cell_angle_alpha 90.0000
_cell_angle_beta 107.810(2)
_cell_angle_gamma 90.0000
_cell_formula_units_Z 8
_cell_length_a 35.081(7)
_cell_length_b 11.577(2)
_cell_length_c 19.643(4)
_cell_measurement_reflns_used 10694
_cell_measurement_temperature 173
_cell_measurement_theta_max 27.43
_cell_measurement_theta_min 3.12
_cell_volume 7595(3)
_computing_cell_refinement CrystalClear
_computing_data_collection 'CrystalClear (Rigaku/MSC Inc., 2006)'
_computing_data_reduction CrystalClear
_computing_molecular_graphics 'CrystalStructure 4.0'
_computing_publication_material 'CrystalStructure 4.0 (Rigaku, 2010)'
_computing_structure_refinement 'SHELXL97 (Sheldrick, 2008)'
_computing_structure_solution 'SHELXS97 (Sheldrick, 2008)'
_diffrn_ambient_temperature 173
_diffrn_detector_area_resol_mean 7.314
_diffrn_measured_fraction_theta_full 0.992
_diffrn_measured_fraction_theta_max 0.992
_diffrn_measurement_device_type 'Rigaku Saturn70'
_diffrn_measurement_method \w
_diffrn_radiation_type 'Mo K\a'
_diffrn_radiation_wavelength 0.71070
_diffrn_reflns_av_R_equivalents 0.0327
_diffrn_reflns_limit_h_max 45
_diffrn_reflns_limit_h_min -45
_diffrn_reflns_limit_k_max 14
_diffrn_reflns_limit_k_min -14
_diffrn_reflns_limit_l_max 25
_diffrn_reflns_limit_l_min -25
_diffrn_reflns_number 53484
_diffrn_reflns_theta_full 27.43
_diffrn_reflns_theta_max 27.43
_diffrn_standards_number 0
_exptl_absorpt_coefficient_mu 3.111
_exptl_absorpt_correction_T_max 0.537
_exptl_absorpt_correction_T_min 0.457
_exptl_absorpt_correction_type numerical
_exptl_absorpt_process_details 'NUMABS (Rigaku, 1999)'
_exptl_crystal_colour yellow
_exptl_crystal_density_diffrn 1.406
_exptl_crystal_density_method 'not measured'
_exptl_crystal_description prism
_exptl_crystal_F_000 3272.00
_exptl_crystal_size_max 0.300
_exptl_crystal_size_mid 0.300
_exptl_crystal_size_min 0.210
_refine_diff_density_max 2.930
_refine_diff_density_min -0.740
_refine_ls_extinction_method none
_refine_ls_goodness_of_fit_ref 1.113
_refine_ls_hydrogen_treatment constr
_refine_ls_number_parameters 415
_refine_ls_number_reflns 8585
_refine_ls_number_restraints 0
_refine_ls_R_factor_gt 0.0239
_refine_ls_shift/su_max 0.003
_refine_ls_structure_factor_coef Fsqd
_refine_ls_weighting_details 'w = 1/[\s^2^(Fo^2^)+(0.0275P)^2^+18.1017P] where P=(Fo^2^+2Fc^2^)/3'
_refine_ls_weighting_scheme calc
_refine_ls_wR_factor_ref 0.0587
_reflns_number_gt 8055
_reflns_number_total 8585
_reflns_threshold_expression F^2^>2.0\s(F^2^)
_cod_data_source_file om300772c_si_001.cif
_cod_data_source_block cis4_0.5hexane
_cod_original_cell_volume 7596(3)
_cod_database_code 4079490

loop_
_symmetry_equiv_pos_site_id
_symmetry_equiv_pos_as_xyz
1 +X,+Y,+Z
2 -X,+Y,1/2-Z
3 -X,-Y,-Z
4 +X,-Y,1/2+Z
5 1/2+X,1/2+Y,+Z
6 1/2-X,1/2+Y,1/2-Z
7 1/2-X,1/2-Y,-Z
8 1/2+X,1/2-Y,1/2+Z

loop_
_atom_site_label
_atom_site_type_symbol
_atom_site_fract_x
_atom_site_fract_y
_atom_site_fract_z
_atom_site_U_iso_or_equiv
_atom_site_adp_type
_atom_site_occupancy
_atom_site_symmetry_multiplicity
_atom_site_calc_flag
_atom_site_refinement_flags
W1 W 0.669501(2) 0.160219(7) 0.779440(4) 0.01787(4) Uani 1.0 8 d .
Si1 Si 0.630289(18) 0.07032(5) 0.66259(3) 0.01962(12) Uani 1.0 8 d .
O1 O 0.73012(6) 0.1415(2) 0.69283(12) 0.0405(5) Uani 1.0 8 d .
O2 O 0.73866(8) 0.0094(3) 0.87403(14) 0.0612(7) Uani 1.0 8 d .
N1 N 0.64634(6) 0.13440(18) 0.58425(11) 0.0248(4) Uani 1.0 8 d .
N2 N 0.69322(11) 0.3068(3) 0.44150(16) 0.0562(9) Uani 1.0 8 d .
C1 C 0.63121(7) 0.0184(2) 0.78328(12) 0.0229(5) Uani 1.0 8 d .
C2 C 0.60915(7) -0.0607(3) 0.78638(13) 0.0277(5) Uani 1.0 8 d .
C3 C 0.58217(9) -0.1588(3) 0.78841(16) 0.0327(6) Uani 1.0 8 d .
C4 C 0.60476(12) -0.2727(3) 0.7904(3) 0.0578(10) Uani 1.0 8 d .
C5 C 0.56894(11) -0.1480(3) 0.85590(18) 0.0466(8) Uani 1.0 8 d .
C6 C 0.54533(11) -0.1577(3) 0.72222(18) 0.0493(9) Uani 1.0 8 d .
C7 C 0.63720(7) -0.0876(2) 0.64329(12) 0.0226(5) Uani 1.0 8 d .
C8 C 0.67201(8) -0.1474(2) 0.68025(15) 0.0284(6) Uani 1.0 8 d .
C9 C 0.67741(9) -0.2632(3) 0.66676(16) 0.0354(6) Uani 1.0 8 d .
C10 C 0.64764(11) -0.3223(3) 0.61611(17) 0.0390(7) Uani 1.0 8 d .
C11 C 0.61268(10) -0.2659(3) 0.57900(16) 0.0387(7) Uani 1.0 8 d .
C12 C 0.60769(9) -0.1498(3) 0.59221(14) 0.0296(6) Uani 1.0 8 d .
C13 C 0.57475(7) 0.1068(2) 0.62175(13) 0.0250(5) Uani 1.0 8 d .
C14 C 0.55058(8) 0.1254(3) 0.66544(15) 0.0323(6) Uani 1.0 8 d .
C15 C 0.51013(9) 0.1541(3) 0.63736(19) 0.0432(8) Uani 1.0 8 d .
C16 C 0.49287(9) 0.1645(3) 0.5645(2) 0.0473(9) Uani 1.0 8 d .
C17 C 0.51573(10) 0.1460(3) 0.51974(18) 0.0492(9) Uani 1.0 8 d .
C18 C 0.55623(9) 0.1178(3) 0.54817(15) 0.0383(7) Uani 1.0 8 d .
C19 C 0.64350(10) 0.2505(3) 0.57583(15) 0.0375(7) Uani 1.0 8 d .
C20 C 0.65801(12) 0.3102(3) 0.52945(16) 0.0452(8) Uani 1.0 8 d .
C21 C 0.67791(10) 0.2508(3) 0.48731(15) 0.0380(7) Uani 1.0 8 d .
C22 C 0.68049(9) 0.1301(3) 0.49594(15) 0.0342(6) Uani 1.0 8 d .
C23 C 0.66523(7) 0.0775(3) 0.54435(13) 0.0268(5) Uani 1.0 8 d .
C24 C 0.6897(2) 0.4315(4) 0.4333(3) 0.095(2) Uani 1.0 8 d .
C25 C 0.71233(13) 0.2424(4) 0.3963(3) 0.0670(12) Uani 1.0 8 d .
C26 C 0.70660(7) 0.1486(2) 0.72380(14) 0.0263(5) Uani 1.0 8 d .
C27 C 0.71119(8) 0.0591(3) 0.83650(15) 0.0333(6) Uani 1.0 8 d .
C28 C 0.69593(8) 0.3114(3) 0.85527(14) 0.0292(6) Uani 1.0 8 d .
C29 C 0.67636(8) 0.3613(2) 0.78675(14) 0.0269(5) Uani 1.0 8 d .
C30 C 0.63419(8) 0.3426(2) 0.77044(14) 0.0262(5) Uani 1.0 8 d .
C31 C 0.62785(8) 0.2806(3) 0.82831(14) 0.0290(5) Uani 1.0 8 d .
C32 C 0.66566(8) 0.2599(3) 0.88036(13) 0.0290(5) Uani 1.0 8 d .
C33 C 0.67127(11) 0.2033(4) 0.95158(16) 0.0492(8) Uani 1.0 8 d .
C34 C 0.73934(9) 0.3222(3) 0.89813(18) 0.0425(8) Uani 1.0 8 d .
C35 C 0.69675(10) 0.4332(3) 0.74417(18) 0.0430(7) Uani 1.0 8 d .
C36 C 0.60218(9) 0.3992(3) 0.71034(16) 0.0382(7) Uani 1.0 8 d .
C37 C 0.58818(9) 0.2525(3) 0.83867(18) 0.0426(7) Uani 1.0 8 d .
C38 C 1.0164(3) 0.0115(6) 0.8507(4) 0.117(3) Uani 1.0 8 d .
C39 C 1.02889(18) 0.0138(6) 0.9305(4) 0.0988(18) Uani 1.0 8 d .
C40 C 0.99410(18) 0.0002(5) 0.9606(3) 0.0919(16) Uani 1.0 8 d .
H1A H 0.6267 -0.2769 0.8339 0.0694 Uiso 1.0 8 calc R
H2B H 0.5869 -0.3363 0.7883 0.0694 Uiso 1.0 8 calc R
H3C H 0.6149 -0.2762 0.7503 0.0694 Uiso 1.0 8 calc R
H4B H 0.5548 -0.0765 0.8545 0.0559 Uiso 1.0 8 calc R
H5A H 0.5921 -0.1494 0.8975 0.0559 Uiso 1.0 8 calc R
H6C H 0.5516 -0.2113 0.8579 0.0559 Uiso 1.0 8 calc R
H7B H 0.5319 -0.0847 0.7190 0.0592 Uiso 1.0 8 calc R
H8A H 0.5274 -0.2186 0.7258 0.0592 Uiso 1.0 8 calc R
H9C H 0.5535 -0.1691 0.6803 0.0592 Uiso 1.0 8 calc R
H10 H 0.6921 -0.1086 0.7148 0.0340 Uiso 1.0 8 calc R
H11 H 0.7010 -0.3008 0.6917 0.0424 Uiso 1.0 8 calc R
H12 H 0.6511 -0.3998 0.6070 0.0468 Uiso 1.0 8 calc R
H13 H 0.5925 -0.3056 0.5452 0.0465 Uiso 1.0 8 calc R
H14 H 0.5842 -0.1125 0.5665 0.0355 Uiso 1.0 8 calc R
H15 H 0.5617 0.1186 0.7147 0.0387 Uiso 1.0 8 calc R
H16 H 0.4948 0.1663 0.6679 0.0519 Uiso 1.0 8 calc R
H17 H 0.4659 0.1838 0.5457 0.0568 Uiso 1.0 8 calc R
H18 H 0.5042 0.1523 0.4705 0.0590 Uiso 1.0 8 calc R
H19 H 0.5713 0.1061 0.5172 0.0460 Uiso 1.0 8 calc R
H20 H 0.6309 0.2919 0.6034 0.0450 Uiso 1.0 8 calc R
H21 H 0.6548 0.3899 0.5254 0.0542 Uiso 1.0 8 calc R
H22 H 0.6926 0.0860 0.4687 0.0411 Uiso 1.0 8 calc R
H23 H 0.6681 -0.0022 0.5500 0.0322 Uiso 1.0 8 calc R
H24B H 0.7026 0.4679 0.4784 0.1138 Uiso 1.0 8 calc R
H25A H 0.6619 0.4527 0.4173 0.1138 Uiso 1.0 8 calc R
H26C H 0.7023 0.4563 0.3987 0.1138 Uiso 1.0 8 calc R
H27A H 0.7348 0.2002 0.4261 0.0804 Uiso 1.0 8 calc R
H28B H 0.6934 0.1895 0.3665 0.0804 Uiso 1.0 8 calc R
H29C H 0.7213 0.2954 0.3669 0.0804 Uiso 1.0 8 calc R
H30B H 0.6779 0.2609 0.9885 0.0590 Uiso 1.0 8 calc R
H31A H 0.6926 0.1478 0.9604 0.0590 Uiso 1.0 8 calc R
H32C H 0.6470 0.1649 0.9513 0.0590 Uiso 1.0 8 calc R
H33B H 0.7422 0.3791 0.9349 0.0510 Uiso 1.0 8 calc R
H34C H 0.7490 0.2491 0.9196 0.0510 Uiso 1.0 8 calc R
H35A H 0.7546 0.3453 0.8673 0.0510 Uiso 1.0 8 calc R
H36B H 0.7241 0.4089 0.7546 0.0516 Uiso 1.0 8 calc R
H37A H 0.6959 0.5131 0.7567 0.0516 Uiso 1.0 8 calc R
H38C H 0.6832 0.4233 0.6941 0.0516 Uiso 1.0 8 calc R
H39B H 0.5872 0.4522 0.7298 0.0458 Uiso 1.0 8 calc R
H40C H 0.6144 0.4403 0.6801 0.0458 Uiso 1.0 8 calc R
H41A H 0.5845 0.3411 0.6829 0.0458 Uiso 1.0 8 calc R
H42A H 0.5865 0.2887 0.8816 0.0512 Uiso 1.0 8 calc R
H43C H 0.5857 0.1703 0.8425 0.0512 Uiso 1.0 8 calc R
H44B H 0.5670 0.2805 0.7985 0.0512 Uiso 1.0 8 calc R
H45B H 1.0390 0.0303 0.8347 0.1406 Uiso 1.0 8 calc R
H46A H 0.9955 0.0670 0.8320 0.1406 Uiso 1.0 8 calc R
H47C H 1.0069 -0.0642 0.8341 0.1406 Uiso 1.0 8 calc R
H48B H 1.0423 0.0865 0.9471 0.1185 Uiso 1.0 8 calc R
H49A H 1.0480 -0.0478 0.9489 0.1185 Uiso 1.0 8 calc R
H50B H 0.9753 0.0628 0.9429 0.1103 Uiso 1.0 8 calc R
H51A H 0.9804 -0.0716 0.9430 0.1103 Uiso 1.0 8 calc R

loop_
_atom_site_aniso_label
_atom_site_aniso_U_11
_atom_site_aniso_U_22
_atom_site_aniso_U_33
_atom_site_aniso_U_12
_atom_site_aniso_U_13
_atom_site_aniso_U_23
W1 0.01699(5) 0.01932(5) 0.01713(5) -0.00041(3) 0.00497(4) -0.00021(3)
Si1 0.0196(3) 0.0207(3) 0.0184(3) -0.0005(3) 0.0055(3) -0.0008(3)
O1 0.0288(10) 0.0602(14) 0.0390(12) -0.0009(9) 0.0199(9) -0.0001(10)
O2 0.0509(14) 0.0604(16) 0.0575(16) 0.0250(12) -0.0053(12) 0.0136(13)
N1 0.0328(11) 0.0237(10) 0.0170(10) -0.0047(9) 0.0060(8) -0.0040(8)
N2 0.085(3) 0.0526(17) 0.0387(15) -0.0319(17) 0.0302(16) 0.0028(13)
C1 0.0244(11) 0.0269(12) 0.0181(11) 0.0001(9) 0.0075(9) 0.0009(9)
C2 0.0278(12) 0.0317(13) 0.0255(12) -0.0044(10) 0.0108(10) 0.0001(10)
C3 0.0336(14) 0.0341(15) 0.0342(15) -0.0107(11) 0.0160(12) 0.0005(11)
C4 0.063(3) 0.0314(16) 0.090(3) -0.0088(15) 0.040(3) 0.0008(17)
C5 0.0474(19) 0.060(2) 0.0392(17) -0.0158(15) 0.0236(15) 0.0013(14)
C6 0.0435(18) 0.065(3) 0.0390(18) -0.0269(15) 0.0119(15) -0.0022(15)
C7 0.0269(11) 0.0215(11) 0.0214(11) -0.0023(9) 0.0104(9) 0.0010(9)
C8 0.0291(13) 0.0262(12) 0.0306(14) -0.0002(10) 0.0101(11) 0.0020(10)
C9 0.0418(15) 0.0275(13) 0.0407(16) 0.0081(11) 0.0184(13) 0.0078(11)
C10 0.062(2) 0.0220(13) 0.0391(16) 0.0015(12) 0.0237(15) 0.0006(11)
C11 0.0539(18) 0.0274(14) 0.0338(15) -0.0091(12) 0.0117(13) -0.0066(11)
C12 0.0340(14) 0.0280(13) 0.0257(13) -0.0034(10) 0.0075(11) -0.0027(10)
C13 0.0230(11) 0.0249(12) 0.0243(12) 0.0004(9) 0.0030(9) -0.0021(9)
C14 0.0235(12) 0.0414(15) 0.0298(14) 0.0032(11) 0.0052(10) -0.0014(12)
C15 0.0247(14) 0.055(2) 0.0486(19) 0.0059(12) 0.0095(13) -0.0080(14)
C16 0.0251(14) 0.053(2) 0.052(2) 0.0113(12) -0.0065(14) -0.0074(15)
C17 0.0391(17) 0.066(3) 0.0289(16) 0.0104(15) -0.0094(13) -0.0008(14)
C18 0.0355(15) 0.0486(17) 0.0265(14) 0.0063(13) 0.0029(11) -0.0025(12)
C19 0.0636(19) 0.0251(13) 0.0288(14) 0.0009(13) 0.0216(14) -0.0008(11)
C20 0.083(3) 0.0227(13) 0.0335(16) -0.0089(15) 0.0230(16) 0.0013(11)
C21 0.0523(17) 0.0378(15) 0.0258(13) -0.0173(13) 0.0150(13) 0.0006(11)
C22 0.0395(15) 0.0389(15) 0.0294(14) -0.0048(12) 0.0181(12) 0.0001(12)
C23 0.0317(13) 0.0263(12) 0.0245(12) -0.0004(10) 0.0116(10) 0.0006(10)
C24 0.187(6) 0.053(3) 0.059(3) -0.057(4) 0.059(4) 0.001(2)
C25 0.068(3) 0.092(3) 0.055(3) -0.019(3) 0.040(2) 0.013(2)
C26 0.0218(12) 0.0292(12) 0.0269(13) -0.0019(9) 0.0060(10) 0.0006(10)
C27 0.0345(14) 0.0320(14) 0.0308(14) 0.0038(11) 0.0059(11) 0.0017(11)
C28 0.0260(12) 0.0282(12) 0.0296(13) 0.0000(10) 0.0029(10) -0.0112(11)
C29 0.0298(13) 0.0189(11) 0.0318(14) -0.0007(9) 0.0094(11) -0.0046(10)
C30 0.0261(12) 0.0224(12) 0.0278(13) 0.0050(9) 0.0050(10) -0.0052(9)
C31 0.0274(12) 0.0321(13) 0.0293(13) 0.0042(10) 0.0110(10) -0.0074(11)
C32 0.0322(13) 0.0333(13) 0.0208(12) 0.0039(11) 0.0073(10) -0.0058(10)
C33 0.059(2) 0.066(3) 0.0240(14) 0.0096(18) 0.0147(14) 0.0012(15)
C34 0.0278(14) 0.0426(16) 0.0483(19) -0.0002(12) -0.0013(13) -0.0160(14)
C35 0.0488(18) 0.0273(14) 0.0546(19) -0.0092(12) 0.0183(15) 0.0023(13)
C36 0.0380(15) 0.0313(14) 0.0384(15) 0.0113(12) 0.0015(12) -0.0025(12)
C37 0.0334(15) 0.0538(19) 0.0473(18) 0.0021(13) 0.0221(13) -0.0103(15)
C38 0.147(7) 0.079(4) 0.141(7) 0.016(4) 0.067(6) 0.028(4)
C39 0.099(5) 0.086(4) 0.117(5) 0.010(4) 0.041(4) 0.016(4)
C40 0.095(4) 0.065(3) 0.118(5) 0.014(3) 0.035(4) 0.007(4)

loop_
_atom_type_symbol
_atom_type_description
_atom_type_scat_dispersion_real
_atom_type_scat_dispersion_imag
_atom_type_scat_source
C C 0.003 0.002
;
International Tables for Crystallography
(1992, Vol. C, Tables 4.2.6.8 and 6.1.1.4)
;
H H 0.000 0.000
;
International Tables for Crystallography
(1992, Vol. C, Table 6.1.1.4)
;
N N 0.006 0.003
;
International Tables for Crystallography
(1992, Vol. C, Tables 4.2.6.8 and 6.1.1.4)
;
O O 0.011 0.006
;
International Tables for Crystallography
(1992, Vol. C, Tables 4.2.6.8 and 6.1.1.4)
;
Si Si 0.082 0.070
;
International Tables for Crystallography
(1992, Vol. C, Tables 4.2.6.8 and 6.1.1.4)
;
W W -0.849 6.872
;
International Tables for Crystallography
(1992, Vol. C, Tables 4.2.6.8 and 6.1.1.4)
;

loop_
_geom_angle_atom_site_label_1
_geom_angle_atom_site_label_2
_geom_angle_atom_site_label_3
_geom_angle
_geom_angle_publ_flag
_geom_angle_site_symmetry_1
_geom_angle_site_symmetry_3
Si1 W1 C1 62.59(7) yes . .
Si1 W1 C26 74.40(7) yes . .
Si1 W1 C27 112.53(9) yes . .
Si1 W1 C28 154.95(7) yes . .
Si1 W1 C29 119.04(6) yes . .
Si1 W1 C30 99.74(6) yes . .
Si1 W1 C31 111.88(6) yes . .
Si1 W1 C32 145.42(7) yes . .
C1 W1 C26 120.18(10) yes . .
C1 W1 C27 83.50(11) yes . .
C1 W1 C28 133.98(11) yes . .
C1 W1 C29 144.68(11) yes . .
C1 W1 C30 111.01(10) yes . .
C1 W1 C31 88.05(10) yes . .
C1 W1 C32 98.61(10) yes . .
C26 W1 C27 76.51(12) yes . .
C26 W1 C28 102.14(11) yes . .
C26 W1 C29 91.70(11) yes . .
C26 W1 C30 115.73(11) yes . .
C26 W1 C31 148.49(10) yes . .
C26 W1 C32 137.30(10) yes . .
C27 W1 C28 90.10(10) yes . .
C27 W1 C29 121.32(10) yes . .
C27 W1 C30 147.67(10) yes . .
C27 W1 C31 123.94(12) yes . .
C27 W1 C32 92.11(11) yes . .
C28 W1 C29 35.94(9) yes . .
C28 W1 C30 58.75(9) yes . .
C28 W1 C31 58.53(10) yes . .
C28 W1 C32 35.95(11) yes . .
C29 W1 C30 34.88(10) yes . .
C29 W1 C31 57.73(11) yes . .
C29 W1 C32 59.17(10) yes . .
C30 W1 C31 34.03(10) yes . .
C30 W1 C32 58.05(9) yes . .
C31 W1 C32 34.85(9) yes . .
W1 Si1 N1 110.82(7) yes . .
W1 Si1 C7 120.92(7) yes . .
W1 Si1 C13 119.63(9) yes . .
N1 Si1 C7 97.13(11) yes . .
N1 Si1 C13 95.08(11) yes . .
C7 Si1 C13 107.73(11) yes . .
Si1 N1 C19 116.6(2) yes . .
Si1 N1 C23 126.11(18) yes . .
C19 N1 C23 116.5(3) yes . .
C21 N2 C24 121.0(4) yes . .
C21 N2 C25 120.5(4) yes . .
C24 N2 C25 118.4(4) yes . .
W1 C1 C2 178.6(3) yes . .
C1 C2 C3 178.5(3) yes . .
C2 C3 C4 109.2(3) yes . .
C2 C3 C5 108.8(3) yes . .
C2 C3 C6 110.5(3) yes . .
C4 C3 C5 109.8(3) yes . .
C4 C3 C6 109.0(3) yes . .
C5 C3 C6 109.5(3) yes . .
Si1 C7 C8 121.17(17) yes . .
Si1 C7 C12 121.77(18) yes . .
C8 C7 C12 117.1(3) yes . .
C7 C8 C9 121.7(3) yes . .
C8 C9 C10 119.8(3) yes . .
C9 C10 C11 119.9(3) yes . .
C10 C11 C12 120.0(3) yes . .
C7 C12 C11 121.5(3) yes . .
Si1 C13 C14 120.57(18) yes . .
Si1 C13 C18 123.1(3) yes . .
C14 C13 C18 116.4(3) yes . .
C13 C14 C15 122.0(3) yes . .
C14 C15 C16 120.1(4) yes . .
C15 C16 C17 119.6(3) yes . .
C16 C17 C18 120.1(3) yes . .
C13 C18 C17 121.9(4) yes . .
N1 C19 C20 123.9(3) yes . .
C19 C20 C21 119.9(3) yes . .
N2 C21 C20 121.7(3) yes . .
N2 C21 C22 122.3(4) yes . .
C20 C21 C22 115.9(3) yes . .
C21 C22 C23 120.1(3) yes . .
N1 C23 C22 123.7(3) yes . .
W1 C26 O1 177.3(2) yes . .
W1 C27 O2 172.3(3) yes . .
W1 C28 C29 73.53(14) yes . .
W1 C28 C32 73.23(15) yes . .
W1 C28 C34 124.4(2) yes . .
C29 C28 C32 107.4(3) yes . .
C29 C28 C34 127.2(3) yes . .
C32 C28 C34 125.0(3) yes . .
W1 C29 C28 70.53(15) yes . .
W1 C29 C30 75.84(14) yes . .
W1 C29 C35 124.9(2) yes . .
C28 C29 C30 108.3(3) yes . .
C28 C29 C35 124.9(3) yes . .
C30 C29 C35 126.4(3) yes . .
W1 C30 C29 69.28(14) yes . .
W1 C30 C31 72.72(15) yes . .
W1 C30 C36 132.57(19) yes . .
C29 C30 C31 107.6(2) yes . .
C29 C30 C36 125.5(3) yes . .
C31 C30 C36 125.9(3) yes . .
W1 C31 C30 73.25(17) yes . .
W1 C31 C32 69.24(17) yes . .
W1 C31 C37 128.8(2) yes . .
C30 C31 C32 108.7(3) yes . .
C30 C31 C37 126.6(3) yes . .
C32 C31 C37 124.3(3) yes . .
W1 C32 C28 70.82(16) yes . .
W1 C32 C31 75.91(16) yes . .
W1 C32 C33 123.4(2) yes . .
C28 C32 C31 108.0(3) yes . .
C28 C32 C33 127.1(3) yes . .
C31 C32 C33 124.7(3) yes . .
C38 C39 C40 113.3(5) yes . .
C39 C40 C40 114.1(5) yes . 3_757
C3 C4 H1A 109.468 no . .
C3 C4 H2B 109.477 no . .
C3 C4 H3C 109.473 no . .
H1A C4 H2B 109.471 no . .
H1A C4 H3C 109.469 no . .
H2B C4 H3C 109.470 no . .
C3 C5 H4B 109.483 no . .
C3 C5 H5A 109.489 no . .
C3 C5 H6C 109.475 no . .
H4B C5 H5A 109.469 no . .
H4B C5 H6C 109.447 no . .
H5A C5 H6C 109.464 no . .
C3 C6 H7B 109.474 no . .
C3 C6 H8A 109.468 no . .
C3 C6 H9C 109.485 no . .
H7B C6 H8A 109.456 no . .
H7B C6 H9C 109.476 no . .
H8A C6 H9C 109.468 no . .
C7 C8 H10 119.125 no . .
C9 C8 H10 119.129 no . .
C8 C9 H11 120.098 no . .
C10 C9 H11 120.116 no . .
C9 C10 H12 120.053 no . .
C11 C10 H12 120.061 no . .
C10 C11 H13 120.010 no . .
C12 C11 H13 119.998 no . .
C7 C12 H14 119.237 no . .
C11 C12 H14 119.240 no . .
C13 C14 H15 119.018 no . .
C15 C14 H15 119.031 no . .
C14 C15 H16 119.969 no . .
C16 C15 H16 119.941 no . .
C15 C16 H17 120.220 no . .
C17 C16 H17 120.228 no . .
C16 C17 H18 119.954 no . .
C18 C17 H18 119.954 no . .
C13 C18 H19 119.036 no . .
C17 C18 H19 119.018 no . .
N1 C19 H20 118.077 no . .
C20 C19 H20 118.071 no . .
C19 C20 H21 120.051 no . .
C21 C20 H21 120.048 no . .
C21 C22 H22 119.980 no . .
C23 C22 H22 119.946 no . .
N1 C23 H23 118.155 no . .
C22 C23 H23 118.176 no . .
N2 C24 H24B 109.478 no . .
N2 C24 H25A 109.463 no . .
N2 C24 H26C 109.481 no . .
H24B C24 H25A 109.466 no . .
H24B C24 H26C 109.475 no . .
H25A C24 H26C 109.464 no . .
N2 C25 H27A 109.473 no . .
N2 C25 H28B 109.476 no . .
N2 C25 H29C 109.477 no . .
H27A C25 H28B 109.471 no . .
H27A C25 H29C 109.464 no . .
H28B C25 H29C 109.466 no . .
C32 C33 H30B 109.468 no . .
C32 C33 H31A 109.470 no . .
C32 C33 H32C 109.475 no . .
H30B C33 H31A 109.470 no . .
H30B C33 H32C 109.473 no . .
H31A C33 H32C 109.471 no . .
C28 C34 H33B 109.458 no . .
C28 C34 H34C 109.464 no . .
C28 C34 H35A 109.470 no . .
H33B C34 H34C 109.472 no . .
H33B C34 H35A 109.480 no . .
H34C C34 H35A 109.484 no . .
C29 C35 H36B 109.474 no . .
C29 C35 H37A 109.465 no . .
C29 C35 H38C 109.479 no . .
H36B C35 H37A 109.475 no . .
H36B C35 H38C 109.459 no . .
H37A C35 H38C 109.477 no . .
C30 C36 H39B 109.468 no . .
C30 C36 H40C 109.454 no . .
C30 C36 H41A 109.470 no . .
H39B C36 H40C 109.480 no . .
H39B C36 H41A 109.475 no . .
H40C C36 H41A 109.480 no . .
C31 C37 H42A 109.481 no . .
C31 C37 H43C 109.472 no . .
C31 C37 H44B 109.479 no . .
H42A C37 H43C 109.471 no . .
H42A C37 H44B 109.460 no . .
H43C C37 H44B 109.464 no . .
C39 C38 H45B 109.471 no . .
C39 C38 H46A 109.476 no . .
C39 C38 H47C 109.463 no . .
H45B C38 H46A 109.479 no . .
H45B C38 H47C 109.461 no . .
H46A C38 H47C 109.478 no . .
C38 C39 H48B 108.925 no . .
C38 C39 H49A 108.923 no . .
C40 C39 H48B 108.913 no . .
C40 C39 H49A 108.929 no . .
H48B C39 H49A 107.730 no . .
C39 C40 H50B 108.736 no . .
C39 C40 H51A 108.724 no . .
C40 C40 H50B 108.738 no 3_757 .
C40 C40 H51A 108.736 no 3_757 .
H50B C40 H51A 107.662 no . .

loop_
_geom_bond_atom_site_label_1
_geom_bond_atom_site_label_2
_geom_bond_distance
_geom_bond_publ_flag
_geom_bond_site_symmetry_2
W1 Si1 2.5125(7) yes .
W1 C1 2.137(3) yes .
W1 C26 1.943(3) yes .
W1 C27 1.940(3) yes .
W1 C28 2.301(3) yes .
W1 C29 2.341(3) yes .
W1 C30 2.427(3) yes .
W1 C31 2.420(3) yes .
W1 C32 2.333(3) yes .
Si1 N1 1.941(3) yes .
Si1 C7 1.898(3) yes .
Si1 C13 1.913(3) yes .
O1 C26 1.168(4) yes .
O2 C27 1.170(4) yes .
N1 C19 1.355(4) yes .
N1 C23 1.344(4) yes .
N2 C21 1.347(5) yes .
N2 C24 1.454(6) yes .
N2 C25 1.468(7) yes .
C1 C2 1.213(4) yes .
C2 C3 1.487(4) yes .
C3 C4 1.532(5) yes .
C3 C5 1.538(6) yes .
C3 C6 1.527(4) yes .
C7 C8 1.398(4) yes .
C7 C12 1.400(4) yes .
C8 C9 1.392(4) yes .
C9 C10 1.383(4) yes .
C10 C11 1.384(5) yes .
C11 C12 1.390(4) yes .
C13 C14 1.395(5) yes .
C13 C18 1.398(4) yes .
C14 C15 1.396(4) yes .
C15 C16 1.379(5) yes .
C16 C17 1.375(6) yes .
C17 C18 1.397(5) yes .
C19 C20 1.360(5) yes .
C20 C21 1.414(6) yes .
C21 C22 1.408(5) yes .
C22 C23 1.369(5) yes .
C28 C29 1.433(4) yes .
C28 C32 1.430(5) yes .
C28 C34 1.503(4) yes .
C29 C30 1.431(4) yes .
C29 C35 1.506(5) yes .
C30 C31 1.418(4) yes .
C30 C36 1.508(4) yes .
C31 C32 1.426(4) yes .
C31 C37 1.502(5) yes .
C32 C33 1.502(5) yes .
C38 C39 1.494(10) yes .
C39 C40 1.518(11) yes .
C40 C40 1.473(8) yes 3_757
C4 H1A 0.960 no .
C4 H2B 0.960 no .
C4 H3C 0.960 no .
C5 H4B 0.960 no .
C5 H5A 0.960 no .
C5 H6C 0.960 no .
C6 H7B 0.960 no .
C6 H8A 0.960 no .
C6 H9C 0.960 no .
C8 H10 0.930 no .
C9 H11 0.930 no .
C10 H12 0.930 no .
C11 H13 0.930 no .
C12 H14 0.930 no .
C14 H15 0.930 no .
C15 H16 0.930 no .
C16 H17 0.930 no .
C17 H18 0.930 no .
C18 H19 0.930 no .
C19 H20 0.930 no .
C20 H21 0.930 no .
C22 H22 0.930 no .
C23 H23 0.930 no .
C24 H24B 0.960 no .
C24 H25A 0.960 no .
C24 H26C 0.960 no .
C25 H27A 0.960 no .
C25 H28B 0.960 no .
C25 H29C 0.960 no .
C33 H30B 0.960 no .
C33 H31A 0.960 no .
C33 H32C 0.960 no .
C34 H33B 0.960 no .
C34 H34C 0.960 no .
C34 H35A 0.960 no .
C35 H36B 0.960 no .
C35 H37A 0.960 no .
C35 H38C 0.960 no .
C36 H39B 0.960 no .
C36 H40C 0.960 no .
C36 H41A 0.960 no .
C37 H42A 0.960 no .
C37 H43C 0.960 no .
C37 H44B 0.960 no .
C38 H45B 0.960 no .
C38 H46A 0.960 no .
C38 H47C 0.960 no .
C39 H48B 0.970 no .
C39 H49A 0.970 no .
C40 H50B 0.970 no .
C40 H51A 0.970 no .
